data_7016606
loop_
_publ_author_name
'Zhang, Ya-Ping'
'Zhang, Xu'
'Mu, Wen-Qin'
'Luo, Wen'
'Bian, Guo-Qing'
'Zhu, Qin-Yu'
'Dai, Jie'

_publ_section_title
;
 Indium sulfide clusters integrated with 2,2'-bipyridine complexes.
;
_journal_issue 38
_journal_name_full 'Dalton transactions (Cambridge, England : 2003)'
_journal_page_first 9746
_journal_page_last 9751
_journal_paper_doi 10.1039/c1dt10153f
_journal_volume 40
_journal_year 2011
_chemical_formula_sum 'C74 H78 In10 N16 Ni2 O4 S19'
_chemical_formula_weight 3130.26
_chemical_name_systematic
;
?
;
_space_group_IT_number 60
_symmetry_cell_setting orthorhombic
_symmetry_space_group_name_Hall '-P 2n 2ab'
_symmetry_space_group_name_H-M 'P b c n'
_atom_sites_solution_hydrogens geom
_atom_sites_solution_primary direct
_atom_sites_solution_secondary difmap
_audit_creation_method SHELXL-97
_cell_angle_alpha 90.00
_cell_angle_beta 90.00
_cell_angle_gamma 90.00
_cell_formula_units_Z 8
_cell_length_a 43.056(4)
_cell_length_b 28.770(2)
_cell_length_c 19.3275(17)
_cell_measurement_reflns_used 95484
_cell_measurement_temperature 223(2)
_cell_measurement_theta_max 27.5
_cell_measurement_theta_min 3.0
_cell_volume 23941(3)
_computing_structure_refinement 'SHELXL-97 (Sheldrick, 1997)'
_computing_structure_solution 'SHELXS-97 (Sheldrick, 1990)'
_diffrn_ambient_temperature 223(2)
_diffrn_detector_area_resol_mean 14.63
_diffrn_measured_fraction_theta_full 0.996
_diffrn_measured_fraction_theta_max 0.996
_diffrn_measurement_device_type 'Rigaku Saturn'
_diffrn_measurement_method \w
_diffrn_radiation_monochromator graphite
_diffrn_radiation_source 'fine-focus sealed tube'
_diffrn_radiation_type MoK\a
_diffrn_radiation_wavelength 0.71075
_diffrn_reflns_av_R_equivalents 0.1084
_diffrn_reflns_av_sigmaI/netI 0.0976
_diffrn_reflns_limit_h_max 50
_diffrn_reflns_limit_h_min -51
_diffrn_reflns_limit_k_max 34
_diffrn_reflns_limit_k_min -31
_diffrn_reflns_limit_l_max 22
_diffrn_reflns_limit_l_min -19
_diffrn_reflns_number 102550
_diffrn_reflns_theta_full 25.00
_diffrn_reflns_theta_max 25.00
_diffrn_reflns_theta_min 3.02
_exptl_absorpt_coefficient_mu 2.592
_exptl_absorpt_correction_T_max 0.6252
_exptl_absorpt_correction_T_min 0.3573
_exptl_absorpt_correction_type multi-scan
_exptl_absorpt_process_details 'Jacobson, R. (1998) Private communication'
_exptl_crystal_colour Red
_exptl_crystal_density_diffrn 1.759
_exptl_crystal_density_method 'not measured'
_exptl_crystal_description Chip
_exptl_crystal_F_000 12288
_exptl_crystal_size_max 0.50
_exptl_crystal_size_mid 0.25
_exptl_crystal_size_min 0.20
_platon_squeeze_details
;
;
_refine_diff_density_max 1.035
_refine_diff_density_min -0.760
_refine_diff_density_rms 0.142
_refine_ls_extinction_method none
_refine_ls_goodness_of_fit_ref 1.185
_refine_ls_hydrogen_treatment constr
_refine_ls_matrix_type full
_refine_ls_number_parameters 971
_refine_ls_number_reflns 21003
_refine_ls_number_restraints 220
_refine_ls_restrained_S_all 1.183
_refine_ls_R_factor_all 0.1355
_refine_ls_R_factor_gt 0.0987
_refine_ls_shift/su_max 0.029
_refine_ls_shift/su_mean 0.002
_refine_ls_structure_factor_coef Fsqd
_refine_ls_weighting_details 'calc w=1/[\s^2^(Fo^2^)+(0.0009P)^2^+250.2458P] where P=(Fo^2^+2Fc^2^)/3'
_refine_ls_weighting_scheme calc
_refine_ls_wR_factor_gt 0.1565
_refine_ls_wR_factor_ref 0.1723
_reflns_number_gt 15453
_reflns_number_total 21003
_reflns_threshold_expression >2sigma(I)
_cod_data_source_file c1dt10153f.txt
_cod_data_source_block Mb-InS-2
_cod_original_cell_volume 23942(4)
_cod_original_sg_symbol_Hall '-P 2n 2ab '
_cod_original_sg_symbol_H-M 'P b c n '
_cod_database_code 7016606

loop_
_symmetry_equiv_pos_as_xyz
'x, y, z'
'-x+1/2, y+1/2, z'
'x, -y, z+1/2'
'-x+1/2, -y+1/2, z+1/2'
'-x, -y, -z'
'x-1/2, -y-1/2, -z'
'-x, y, -z-1/2'
'x-1/2, y-1/2, -z-1/2'

loop_
_atom_site_label
_atom_site_type_symbol
_atom_site_fract_x
_atom_site_fract_y
_atom_site_fract_z
_atom_site_U_iso_or_equiv
_atom_site_adp_type
_atom_site_occupancy
_atom_site_symmetry_multiplicity
_atom_site_calc_flag
_atom_site_refinement_flags
In1 In 0.12139(2) 0.08797(3) 0.17483(5) 0.0598(3) Uani 1 1 d .
In2 In 0.09626(2) 0.19286(4) 0.06646(6) 0.0644(3) Uani 1 1 d .
In3 In 0.17374(2) 0.11677(4) 0.01888(5) 0.0616(3) Uani 1 1 d .
In4 In 0.17236(2) 0.19763(4) 0.19278(5) 0.0611(3) Uani 1 1 d .
In5 In 0.07707(3) 0.30069(4) -0.04148(6) 0.0786(3) Uani 1 1 d .
In6 In 0.14963(2) 0.23066(4) -0.09735(5) 0.0695(3) Uani 1 1 d .
In7 In 0.14859(2) 0.31138(4) 0.07703(6) 0.0672(3) Uani 1 1 d .
In8 In 0.22455(2) 0.16138(4) -0.13864(5) 0.0714(3) Uani 1 1 d .
In9 In 0.22617(2) 0.23480(4) 0.03022(5) 0.0673(3) Uani 1 1 d .
In10 In 0.22191(2) 0.31272(4) 0.19428(5) 0.0624(3) Uani 1 1 d .
Ni1 Ni 0.09284(4) 0.10515(6) 0.50609(9) 0.0583(4) Uani 1 1 d .
Ni2 Ni 0.09768(7) 0.39055(8) -0.47996(14) 0.1083(8) Uani 1 1 d .
S1 S 0.09496(9) 0.02459(13) 0.2393(2) 0.0694(10) Uani 1 1 d .
S2 S 0.07563(9) 0.12924(13) 0.1328(2) 0.0755(11) Uani 1 1 d .
S3 S 0.15341(8) 0.05219(13) 0.08466(18) 0.0652(9) Uani 1 1 d .
S4 S 0.15273(9) 0.13204(14) 0.25745(19) 0.0728(11) Uani 1 1 d .
S5 S 0.05315(9) 0.23763(15) 0.0231(2) 0.0822(12) Uani 1 1 d .
S6 S 0.12907(8) 0.16242(13) -0.03017(19) 0.0653(9) Uani 1 1 d .
S7 S 0.12774(8) 0.24415(13) 0.14524(19) 0.0660(10) Uani 1 1 d .
S8 S 0.20546(9) 0.09192(15) -0.0772(2) 0.0769(11) Uani 1 1 d .
S9 S 0.20575(8) 0.16719(14) 0.09731(18) 0.0666(10) Uani 1 1 d .
S10 S 0.20185(9) 0.24902(14) 0.26692(19) 0.0728(11) Uani 1 1 d .
S11 S 0.03176(12) 0.34378(18) -0.0873(3) 0.1099(17) Uani 1 1 d .
S12 S 0.10577(11) 0.27351(16) -0.1420(2) 0.0898(13) Uani 1 1 d .
S13 S 0.10532(10) 0.35485(15) 0.0315(3) 0.0936(14) Uani 1 1 d .
S14 S 0.18264(11) 0.20668(16) -0.1915(2) 0.0871(13) Uani 1 1 d .
S15 S 0.18170(9) 0.28096(14) -0.0188(2) 0.0726(11) Uani 1 1 d .
S16 S 0.18015(9) 0.36121(14) 0.1466(2) 0.0777(11) Uani 1 1 d .
S17 S 0.25870(9) 0.20773(17) -0.0635(2) 0.0864(13) Uani 1 1 d .
S18 S 0.25745(8) 0.28164(15) 0.1068(2) 0.0778(12) Uani 1 1 d .
S19 S 0.24742(9) 0.37266(15) 0.2643(2) 0.0751(11) Uani 1 1 d .
N1 N 0.1274(2) 0.1009(4) 0.5796(6) 0.065(3) Uani 1 1 d .
N2 N 0.1236(2) 0.1552(4) 0.4732(6) 0.059(3) Uani 1 1 d .
N3 N 0.0675(3) 0.1562(4) 0.5578(6) 0.069(3) Uani 1 1 d .
N4 N 0.0584(2) 0.1203(4) 0.4339(5) 0.055(3) Uani 1 1 d .
N5 N 0.0656(3) 0.0495(5) 0.5394(6) 0.075(4) Uani 1 1 d .
N6 N 0.1125(3) 0.0511(4) 0.4507(6) 0.060(3) Uani 1 1 d .
N8 N 0.1235(4) 0.3381(5) -0.4281(8) 0.104(5) Uani 1 1 d .
N12 N 0.1229(5) 0.4437(6) -0.4341(13) 0.145(8) Uani 1 1 d .
N13 N 0.5306(5) 0.4151(6) 0.2269(10) 0.151(7) Uani 1 1 d U
C1 C 0.1277(3) 0.0719(5) 0.6320(9) 0.078(4) Uani 1 1 d .
H1 H 0.1123 0.0486 0.6340 0.094 Uiso 1 1 calc R
C2 C 0.1500(3) 0.0740(6) 0.6857(8) 0.081(5) Uani 1 1 d .
H2 H 0.1495 0.0528 0.7228 0.097 Uiso 1 1 calc R
C3 C 0.1717(4) 0.1068(7) 0.6820(9) 0.102(6) Uani 1 1 d .
H3 H 0.1859 0.1105 0.7184 0.122 Uiso 1 1 calc R
C4 C 0.1733(3) 0.1354(6) 0.6250(9) 0.086(5) Uani 1 1 d .
H4 H 0.1899 0.1564 0.6193 0.103 Uiso 1 1 calc R
C5 C 0.1499(3) 0.1323(5) 0.5765(8) 0.065(4) Uani 1 1 d .
C6 C 0.1208(3) 0.1819(5) 0.4159(8) 0.074(4) Uani 1 1 d .
H6 H 0.1032 0.1777 0.3877 0.089 Uiso 1 1 calc R
C7 C 0.1419(4) 0.2145(6) 0.3971(8) 0.084(5) Uani 1 1 d .
H7 H 0.1386 0.2329 0.3576 0.101 Uiso 1 1 calc R
C8 C 0.1679(4) 0.2200(6) 0.4361(9) 0.094(6) Uani 1 1 d .
H8 H 0.1830 0.2421 0.4238 0.113 Uiso 1 1 calc R
C9 C 0.1718(4) 0.1924(5) 0.4950(9) 0.086(5) Uani 1 1 d .
H9 H 0.1901 0.1951 0.5212 0.103 Uiso 1 1 calc R
C10 C 0.1496(3) 0.1616(5) 0.5147(7) 0.066(4) Uani 1 1 d .
C11 C 0.0741(4) 0.1774(7) 0.6172(9) 0.091(5) Uani 1 1 d .
H11 H 0.0921 0.1673 0.6405 0.109 Uiso 1 1 calc R
C12 C 0.0579(5) 0.2116(9) 0.6470(12) 0.132(9) Uani 1 1 d .
H12 H 0.0634 0.2238 0.6905 0.158 Uiso 1 1 calc R
C13 C 0.0330(6) 0.2279(9) 0.6109(13) 0.158(11) Uani 1 1 d .
H13 H 0.0220 0.2539 0.6275 0.189 Uiso 1 1 calc R
C14 C 0.0238(5) 0.2072(7) 0.5515(12) 0.130(8) Uani 1 1 d .
H14 H 0.0052 0.2163 0.5295 0.156 Uiso 1 1 calc R
C15 C 0.0424(3) 0.1719(6) 0.5233(10) 0.087(5) Uani 1 1 d .
C16 C 0.0557(3) 0.1001(5) 0.3711(7) 0.067(4) Uani 1 1 d .
H16 H 0.0712 0.0792 0.3564 0.081 Uiso 1 1 calc R
C17 C 0.0312(3) 0.1092(6) 0.3282(9) 0.084(5) Uani 1 1 d .
H17 H 0.0304 0.0956 0.2840 0.101 Uiso 1 1 calc R
C18 C 0.0074(4) 0.1385(6) 0.3495(9) 0.088(5) Uani 1 1 d .
H18 H -0.0102 0.1439 0.3219 0.106 Uiso 1 1 calc R
C19 C 0.0110(3) 0.1594(6) 0.4129(11) 0.094(6) Uani 1 1 d .
H19 H -0.0039 0.1811 0.4278 0.113 Uiso 1 1 calc R
C20 C 0.0359(3) 0.1491(5) 0.4552(8) 0.065(4) Uani 1 1 d .
C21 C 0.0413(4) 0.0515(7) 0.5842(9) 0.097(5) Uani 1 1 d .
H21 H 0.0368 0.0803 0.6049 0.116 Uiso 1 1 calc R
C22 C 0.0232(5) 0.0146(9) 0.6011(12) 0.123(9) Uani 1 1 d .
H22 H 0.0065 0.0180 0.6320 0.147 Uiso 1 1 calc R
C23 C 0.0297(5) -0.0266(10) 0.5731(14) 0.139(11) Uani 1 1 d .
H23 H 0.0176 -0.0526 0.5854 0.166 Uiso 1 1 calc R
C24 C 0.0542(5) -0.0321(6) 0.5253(11) 0.110(7) Uani 1 1 d .
H24 H 0.0583 -0.0607 0.5037 0.132 Uiso 1 1 calc R
C25 C 0.0727(4) 0.0092(5) 0.5116(8) 0.070(4) Uani 1 1 d .
C26 C 0.1365(3) 0.0531(6) 0.4069(7) 0.073(4) Uani 1 1 d .
H26 H 0.1453 0.0824 0.3975 0.087 Uiso 1 1 calc R
C27 C 0.1491(4) 0.0147(6) 0.3745(9) 0.089(5) Uani 1 1 d U
H27 H 0.1657 0.0179 0.3431 0.106 Uiso 1 1 calc R
C28 C 0.1369(4) -0.0288(6) 0.3896(9) 0.096(5) Uani 1 1 d U
H28 H 0.1456 -0.0559 0.3704 0.116 Uiso 1 1 calc R
C29 C 0.1113(4) -0.0315(5) 0.4338(9) 0.089(5) Uani 1 1 d U
H29 H 0.1023 -0.0605 0.4438 0.107 Uiso 1 1 calc R
C30 C 0.0993(3) 0.0081(5) 0.4628(8) 0.067(4) Uani 1 1 d .
N7 N 0.0719(5) 0.3831(8) -0.3952(8) 0.146(7) Uani 1 1 d U
C31 C 0.0464(6) 0.4030(12) -0.3785(14) 0.188(9) Uani 1 1 d U
H31 H 0.0372 0.4211 -0.4134 0.225 Uiso 1 1 calc R
C32 C 0.0311(7) 0.4017(13) -0.3181(15) 0.206(8) Uani 1 1 d U
H32 H 0.0150 0.4222 -0.3061 0.247 Uiso 1 1 calc R
C33 C 0.0423(7) 0.3654(13) -0.2743(15) 0.206(8) Uani 1 1 d U
H33 H 0.0319 0.3601 -0.2323 0.247 Uiso 1 1 calc R
C34 C 0.0679(6) 0.3373(12) -0.2899(13) 0.188(8) Uani 1 1 d U
H34 H 0.0747 0.3122 -0.2626 0.225 Uiso 1 1 calc RD
C35 C 0.0811(6) 0.3504(12) -0.3470(12) 0.156(7) Uani 1 1 d U
C36 C 0.1501(7) 0.3179(9) -0.4457(14) 0.156(10) Uani 1 1 d .
H36 H 0.1583 0.3256 -0.4892 0.188 Uiso 1 1 calc R
C37 C 0.1661(7) 0.2881(10) -0.4084(13) 0.159(11) Uani 1 1 d .
H37 H 0.1856 0.2776 -0.4237 0.191 Uiso 1 1 calc R
C38 C 0.1540(9) 0.2725(11) -0.3470(17) 0.192(13) Uani 1 1 d U
H38 H 0.1645 0.2495 -0.3216 0.231 Uiso 1 1 calc R
C39 C 0.1232(7) 0.2928(9) -0.3197(16) 0.182(13) Uani 1 1 d U
H39 H 0.1136 0.2832 -0.2783 0.218 Uiso 1 1 calc RD
C40 C 0.1101(7) 0.3297(7) -0.3670(11) 0.124(8) Uani 1 1 d .
N9 N 0.0714(5) 0.3432(7) -0.5348(11) 0.147(6) Uani 1 1 d U
C41 C 0.0436(7) 0.3284(9) -0.5166(15) 0.175(7) Uani 1 1 d U
H41 H 0.0341 0.3365 -0.4745 0.210 Uiso 1 1 calc R
C42 C 0.0282(8) 0.2969(10) -0.5699(16) 0.196(7) Uani 1 1 d U
H42 H 0.0070 0.2892 -0.5661 0.235 Uiso 1 1 calc R
C43 C 0.0453(8) 0.2805(11) -0.6220(16) 0.198(6) Uani 1 1 d U
H43 H 0.0377 0.2548 -0.6466 0.238 Uiso 1 1 calc R
C44 C 0.0716(8) 0.2975(11) -0.6409(17) 0.198(6) Uani 1 1 d U
H44 H 0.0820 0.2901 -0.6823 0.238 Uiso 1 1 calc R
C45 C 0.0830(7) 0.3297(10) -0.5896(17) 0.168(6) Uani 1 1 d DU
N10 N 0.1262(6) 0.3835(8) -0.5654(11) 0.148(7) Uani 1 1 d .
C46 C 0.1544(8) 0.4051(11) -0.5698(16) 0.192(13) Uani 1 1 d D
H46 H 0.1603 0.4268 -0.5360 0.231 Uiso 1 1 calc R
C47 C 0.1751(9) 0.3945(12) -0.6261(17) 0.225(11) Uani 1 1 d DU
H47 H 0.1936 0.4107 -0.6352 0.270 Uiso 1 1 calc R
C48 C 0.1641(8) 0.3562(12) -0.6663(17) 0.218(11) Uani 1 1 d DU
H48 H 0.1789 0.3438 -0.6968 0.262 Uiso 1 1 calc R
C49 C 0.1346(8) 0.3333(12) -0.6688(17) 0.217(12) Uani 1 1 d DU
H49 H 0.1292 0.3110 -0.7022 0.261 Uiso 1 1 calc R
C50 C 0.1138(7) 0.3486(11) -0.6137(17) 0.169(8) Uani 1 1 d DU
N11 N 0.0750(6) 0.4485(7) -0.5193(14) 0.190(7) Uani 1 1 d U
C51 C 0.0477(8) 0.4442(10) -0.5464(19) 0.223(8) Uani 1 1 d U
H51 H 0.0383 0.4149 -0.5511 0.268 Uiso 1 1 calc R
C52 C 0.0331(8) 0.4831(11) -0.568(2) 0.252(9) Uani 1 1 d U
H52 H 0.0143 0.4795 -0.5916 0.302 Uiso 1 1 calc R
C53 C 0.0435(9) 0.5278(11) -0.557(2) 0.263(9) Uani 1 1 d U
H53 H 0.0332 0.5541 -0.5739 0.315 Uiso 1 1 calc R
C54 C 0.0717(8) 0.5306(10) -0.516(2) 0.240(8) Uani 1 1 d U
H54 H 0.0796 0.5596 -0.5024 0.288 Uiso 1 1 calc R
C55 C 0.0882(7) 0.4862(9) -0.4975(18) 0.204(7) Uani 1 1 d DU
C56 C 0.1499(7) 0.4387(8) -0.3943(15) 0.153(10) Uani 1 1 d .
H56 H 0.1568 0.4084 -0.3841 0.183 Uiso 1 1 calc R
C57 C 0.1666(7) 0.4745(9) -0.3700(17) 0.190(9) Uani 1 1 d U
H57 H 0.1845 0.4706 -0.3429 0.228 Uiso 1 1 calc R
C58 C 0.1549(7) 0.5186(9) -0.3882(18) 0.204(8) Uani 1 1 d U
H58 H 0.1643 0.5448 -0.3681 0.244 Uiso 1 1 calc R
C59 C 0.1312(7) 0.5260(8) -0.4326(17) 0.193(8) Uani 1 1 d U
H59 H 0.1252 0.5557 -0.4482 0.232 Uiso 1 1 calc R
C60 C 0.1166(7) 0.4851(8) -0.4525(17) 0.189(7) Uani 1 1 d DU
C61 C 0.5153(4) 0.3746(7) 0.2334(9) 0.094(5) Uani 1 1 d .
C62 C 0.5277(5) 0.3352(6) 0.2052(11) 0.116(7) Uani 1 1 d .
H62 H 0.5175 0.3066 0.2113 0.139 Uiso 1 1 calc R
C63 C 0.5547(6) 0.3365(8) 0.1683(14) 0.155(11) Uani 1 1 d .
H63 H 0.5609 0.3110 0.1414 0.187 Uiso 1 1 calc R
C64 C 0.5713(5) 0.3731(9) 0.1711(12) 0.143(10) Uani 1 1 d .
H64 H 0.5918 0.3729 0.1545 0.172 Uiso 1 1 calc R
C65 C 0.5589(7) 0.4122(9) 0.1985(13) 0.164(8) Uani 1 1 d U
H65 H 0.5710 0.4394 0.1975 0.197 Uiso 1 1 calc R

loop_
_atom_site_aniso_label
_atom_site_aniso_U_11
_atom_site_aniso_U_22
_atom_site_aniso_U_33
_atom_site_aniso_U_23
_atom_site_aniso_U_13
_atom_site_aniso_U_12
In1 0.0563(5) 0.0622(6) 0.0610(6) 0.0077(5) 0.0039(5) -0.0126(5)
In2 0.0521(5) 0.0667(6) 0.0743(7) 0.0111(5) -0.0108(5) -0.0112(5)
In3 0.0551(5) 0.0743(7) 0.0554(6) 0.0078(5) 0.0001(5) -0.0137(5)
In4 0.0542(5) 0.0744(7) 0.0545(6) 0.0084(5) -0.0047(5) -0.0175(5)
In5 0.0729(7) 0.0743(7) 0.0886(8) 0.0131(6) -0.0288(6) -0.0090(6)
In6 0.0728(7) 0.0777(7) 0.0580(6) 0.0107(5) -0.0103(5) -0.0198(6)
In7 0.0644(6) 0.0681(7) 0.0692(7) 0.0055(5) -0.0152(5) -0.0145(5)
In8 0.0671(6) 0.0947(8) 0.0523(6) -0.0012(6) 0.0058(5) -0.0281(6)
In9 0.0581(6) 0.0896(8) 0.0541(6) -0.0012(5) 0.0011(5) -0.0263(5)
In10 0.0564(6) 0.0767(7) 0.0541(6) 0.0038(5) -0.0062(5) -0.0218(5)
Ni1 0.0459(9) 0.0682(11) 0.0609(11) 0.0013(9) -0.0002(8) -0.0101(8)
Ni2 0.144(2) 0.0757(15) 0.1046(19) 0.0031(14) 0.0242(17) -0.0022(15)
S1 0.073(2) 0.067(2) 0.069(2) 0.0087(19) 0.0126(19) -0.0139(19)
S2 0.060(2) 0.070(2) 0.097(3) 0.015(2) 0.003(2) -0.0127(19)
S3 0.067(2) 0.074(2) 0.055(2) 0.0045(18) 0.0018(18) -0.0057(19)
S4 0.086(3) 0.075(3) 0.057(2) 0.0074(19) 0.000(2) -0.026(2)
S5 0.059(2) 0.088(3) 0.099(3) 0.019(2) -0.020(2) -0.012(2)
S6 0.063(2) 0.069(2) 0.064(2) 0.0094(18) -0.0092(18) -0.0158(18)
S7 0.058(2) 0.075(2) 0.065(2) 0.0074(19) -0.0079(18) -0.0130(18)
S8 0.068(2) 0.092(3) 0.071(3) 0.006(2) 0.019(2) -0.013(2)
S9 0.055(2) 0.090(3) 0.054(2) 0.0010(19) -0.0012(17) -0.0139(19)
S10 0.076(2) 0.087(3) 0.055(2) 0.0087(19) -0.0082(19) -0.030(2)
S11 0.099(3) 0.110(4) 0.120(4) 0.019(3) -0.044(3) 0.014(3)
S12 0.097(3) 0.101(3) 0.071(3) 0.019(2) -0.024(2) -0.006(3)
S13 0.090(3) 0.071(3) 0.120(4) -0.007(3) -0.043(3) 0.002(2)
S14 0.103(3) 0.102(3) 0.056(2) 0.007(2) -0.004(2) -0.007(3)
S15 0.073(2) 0.082(3) 0.063(2) 0.007(2) -0.0101(19) -0.026(2)
S16 0.079(3) 0.066(2) 0.087(3) -0.003(2) -0.018(2) -0.014(2)
S17 0.071(2) 0.129(4) 0.059(2) -0.016(2) 0.012(2) -0.042(3)
S18 0.056(2) 0.104(3) 0.073(3) -0.014(2) 0.0023(19) -0.030(2)
S19 0.069(2) 0.096(3) 0.060(2) 0.007(2) -0.0107(19) -0.029(2)
N1 0.052(6) 0.073(8) 0.069(8) 0.006(6) 0.002(6) -0.009(6)
N2 0.048(6) 0.073(7) 0.055(7) 0.000(6) 0.005(5) -0.012(6)
N3 0.065(8) 0.081(8) 0.061(8) -0.003(7) 0.014(6) -0.015(7)
N4 0.048(6) 0.075(7) 0.043(6) 0.011(6) 0.008(5) 0.005(6)
N5 0.068(8) 0.100(10) 0.057(8) 0.017(7) -0.002(6) -0.042(7)
N6 0.066(7) 0.052(7) 0.062(7) -0.005(6) -0.007(6) -0.003(6)
N8 0.144(15) 0.100(11) 0.067(10) -0.010(9) -0.006(10) 0.024(11)
N12 0.148(17) 0.072(12) 0.22(2) -0.006(13) 0.031(17) -0.008(12)
N13 0.192(18) 0.118(12) 0.144(14) -0.040(11) 0.095(13) -0.028(13)
C1 0.074(10) 0.067(10) 0.093(12) -0.005(9) 0.011(9) -0.028(8)
C2 0.072(10) 0.106(13) 0.065(10) 0.033(9) -0.020(8) -0.016(9)
C3 0.085(12) 0.150(18) 0.070(12) -0.008(12) -0.014(10) -0.021(12)
C4 0.050(8) 0.126(14) 0.082(12) -0.012(11) 0.008(8) -0.034(9)
C5 0.050(8) 0.075(10) 0.070(10) 0.003(8) 0.012(7) -0.017(7)
C6 0.065(9) 0.083(11) 0.074(11) -0.020(9) 0.014(8) -0.020(8)
C7 0.093(12) 0.091(12) 0.069(11) -0.016(9) 0.013(9) -0.022(10)
C8 0.077(11) 0.101(13) 0.104(14) 0.003(11) 0.017(10) -0.056(10)
C9 0.077(10) 0.082(11) 0.098(13) 0.000(10) -0.002(9) -0.037(9)
C10 0.057(8) 0.074(10) 0.068(10) -0.020(8) 0.015(7) -0.021(7)
C11 0.069(10) 0.124(15) 0.080(12) -0.022(11) -0.004(9) -0.008(10)
C12 0.104(16) 0.17(2) 0.119(18) -0.076(17) 0.015(14) 0.013(16)
C13 0.16(2) 0.18(2) 0.14(2) -0.091(19) 0.007(18) 0.05(2)
C14 0.099(14) 0.132(17) 0.16(2) -0.077(16) -0.006(14) 0.044(13)
C15 0.052(9) 0.106(13) 0.103(14) 0.013(11) 0.007(9) 0.004(9)
C16 0.043(7) 0.089(11) 0.069(10) -0.004(8) 0.006(7) 0.001(7)
C17 0.063(9) 0.106(13) 0.083(12) 0.014(10) -0.001(9) -0.008(9)
C18 0.059(10) 0.111(14) 0.095(13) -0.015(11) -0.027(9) 0.017(9)
C19 0.047(9) 0.096(13) 0.138(17) 0.006(12) -0.012(10) 0.007(8)
C20 0.053(8) 0.078(10) 0.065(10) 0.005(8) 0.013(7) -0.001(7)
C21 0.097(13) 0.115(15) 0.077(12) 0.021(11) 0.003(10) -0.018(12)
C22 0.100(15) 0.15(2) 0.117(18) 0.043(17) -0.009(13) -0.066(17)
C23 0.101(17) 0.16(2) 0.15(2) 0.08(2) -0.019(16) -0.071(19)
C24 0.141(18) 0.068(11) 0.121(17) 0.023(11) -0.039(15) -0.029(12)
C25 0.091(11) 0.055(9) 0.065(10) 0.018(8) -0.021(9) -0.024(8)
C26 0.046(8) 0.107(12) 0.066(10) 0.001(9) 0.010(7) 0.011(8)
C27 0.085(10) 0.094(10) 0.087(11) -0.016(9) -0.019(8) 0.028(9)
C28 0.110(11) 0.086(9) 0.092(11) -0.016(9) -0.048(8) 0.033(10)
C29 0.122(12) 0.057(8) 0.089(11) 0.000(8) -0.057(9) 0.025(9)
C30 0.070(9) 0.064(9) 0.067(10) 0.001(8) -0.035(8) 0.013(8)
N7 0.126(13) 0.25(2) 0.063(10) -0.011(11) 0.008(10) -0.058(14)
C31 0.104(15) 0.34(3) 0.119(16) -0.036(18) 0.033(13) -0.026(18)
C32 0.137(13) 0.35(2) 0.128(14) -0.009(14) 0.026(11) -0.013(14)
C33 0.137(13) 0.35(2) 0.128(14) -0.009(14) 0.026(11) -0.013(14)
C34 0.146(14) 0.32(2) 0.101(13) -0.021(14) 0.025(12) -0.025(15)
C35 0.131(13) 0.27(2) 0.068(11) -0.029(12) 0.013(11) -0.053(14)
C36 0.17(3) 0.15(2) 0.15(2) -0.012(19) -0.05(2) 0.05(2)
C37 0.19(3) 0.17(3) 0.12(2) -0.012(19) -0.06(2) 0.06(2)
C38 0.30(4) 0.14(2) 0.13(2) -0.003(17) -0.04(3) -0.05(2)
C39 0.29(4) 0.14(2) 0.12(2) 0.011(16) -0.06(2) -0.06(2)
C40 0.19(2) 0.109(16) 0.075(14) 0.006(12) -0.029(16) -0.049(16)
N9 0.191(15) 0.124(12) 0.126(12) -0.003(10) 0.022(12) -0.026(11)
C41 0.210(17) 0.152(14) 0.163(15) -0.005(12) 0.014(13) -0.066(13)
C42 0.220(16) 0.187(15) 0.181(16) -0.032(13) 0.027(13) -0.062(13)
C43 0.230(13) 0.193(12) 0.171(12) -0.041(10) 0.026(11) -0.051(11)
C44 0.230(13) 0.193(12) 0.171(12) -0.041(10) 0.026(11) -0.051(11)
C45 0.211(15) 0.149(13) 0.144(13) -0.011(11) 0.006(12) -0.004(12)
N10 0.16(2) 0.150(19) 0.129(17) 0.010(14) 0.045(15) 0.032(15)
C46 0.19(3) 0.21(3) 0.18(3) 0.04(2) 0.05(3) -0.02(3)
C47 0.24(2) 0.24(3) 0.20(2) 0.01(2) 0.06(2) 0.01(2)
C48 0.23(2) 0.23(2) 0.194(19) 0.015(17) 0.063(18) 0.029(18)
C49 0.233(19) 0.220(18) 0.199(16) 0.014(14) 0.034(16) 0.027(15)
C50 0.22(2) 0.142(17) 0.145(18) 0.029(15) 0.011(17) 0.022(16)
N11 0.182(15) 0.094(10) 0.294(18) -0.014(12) -0.086(14) -0.005(12)
C51 0.206(17) 0.125(13) 0.34(2) -0.030(15) -0.115(16) 0.025(14)
C52 0.239(18) 0.136(15) 0.38(2) -0.033(17) -0.137(16) 0.023(15)
C53 0.254(19) 0.135(13) 0.40(2) -0.019(17) -0.133(17) 0.030(16)
C54 0.235(18) 0.108(11) 0.38(2) -0.013(16) -0.112(16) 0.011(14)
C55 0.206(15) 0.086(10) 0.318(18) -0.006(13) -0.081(13) 0.000(11)
C56 0.16(2) 0.068(14) 0.23(3) -0.020(16) 0.00(2) -0.004(16)
C57 0.19(2) 0.093(13) 0.29(2) -0.052(17) -0.068(18) 0.007(14)
C58 0.206(18) 0.102(12) 0.30(2) -0.035(16) -0.075(16) 0.000(14)
C59 0.196(17) 0.079(11) 0.30(2) -0.033(14) -0.078(15) 0.003(12)
C60 0.191(16) 0.065(10) 0.31(2) -0.005(13) -0.073(14) 0.000(12)
C61 0.098(13) 0.098(13) 0.087(13) -0.005(11) 0.027(10) -0.015(11)
C62 0.142(18) 0.067(12) 0.138(18) -0.021(12) 0.042(15) -0.038(12)
C63 0.16(2) 0.110(18) 0.20(3) -0.056(17) 0.09(2) -0.040(16)
C64 0.124(18) 0.14(2) 0.16(2) -0.087(18) 0.060(16) -0.028(16)
C65 0.20(2) 0.133(15) 0.157(17) -0.045(14) 0.084(15) -0.048(16)

loop_
_atom_type_symbol
_atom_type_description
_atom_type_scat_dispersion_real
_atom_type_scat_dispersion_imag
_atom_type_scat_source
C C 0.0033 0.0016 'International Tables Vol C Tables 4.2.6.8 and 6.1.1.4'
H H 0.0000 0.0000 'International Tables Vol C Tables 4.2.6.8 and 6.1.1.4'
N N 0.0061 0.0033 'International Tables Vol C Tables 4.2.6.8 and 6.1.1.4'
O O 0.0106 0.0060 'International Tables Vol C Tables 4.2.6.8 and 6.1.1.4'
Ni Ni 0.3393 1.1124 'International Tables Vol C Tables 4.2.6.8 and 6.1.1.4'
S S 0.1246 0.1234 'International Tables Vol C Tables 4.2.6.8 and 6.1.1.4'
In In -0.7276 1.3100 'International Tables Vol C Tables 4.2.6.8 and 6.1.1.4'

loop_
_geom_angle_atom_site_label_1
_geom_angle_atom_site_label_2
_geom_angle_atom_site_label_3
_geom_angle
_geom_angle_site_symmetry_1
_geom_angle_site_symmetry_3
S2 In1 S4 114.26(15) . .
S2 In1 S3 114.98(14) . .
S4 In1 S3 111.85(13) . .
S2 In1 S1 98.87(13) . .
S4 In1 S1 107.79(13) . .
S3 In1 S1 107.84(13) . .
S2 In2 S5 107.92(14) . .
S2 In2 S6 109.90(14) . .
S5 In2 S6 111.27(15) . .
S2 In2 S7 108.83(14) . .
S5 In2 S7 108.17(14) . .
S6 In2 S7 110.68(12) . .
S8 In3 S3 112.47(14) . .
S8 In3 S9 108.98(13) . .
S3 In3 S9 109.00(13) . .
S8 In3 S6 107.30(14) . .
S3 In3 S6 108.84(12) . .
S9 In3 S6 110.23(13) . .
S4 In4 S10 110.76(13) . .
S4 In4 S9 108.04(14) . .
S10 In4 S9 110.48(13) . .
S4 In4 S7 109.72(13) . .
S10 In4 S7 106.98(14) . .
S9 In4 S7 110.87(13) . .
S13 In5 S5 113.11(17) . .
S13 In5 S12 114.59(17) . .
S5 In5 S12 112.68(16) . .
S13 In5 S11 106.33(17) . .
S5 In5 S11 102.91(16) . .
S12 In5 S11 106.01(17) . .
S14 In6 S12 109.71(16) . .
S14 In6 S15 107.31(15) . .
S12 In6 S15 110.61(15) . .
S14 In6 S6 111.97(15) . .
S12 In6 S6 107.93(14) . .
S15 In6 S6 109.34(12) . .
S16 In7 S13 109.49(15) . .
S16 In7 S15 107.65(14) . .
S13 In7 S15 110.66(16) . .
S16 In7 S7 111.75(14) . .
S13 In7 S7 108.38(15) . .
S15 In7 S7 108.92(13) . .
S19 In8 S14 104.93(15) 4_554 .
S19 In8 S17 112.10(13) 4_554 .
S14 In8 S17 113.46(17) . .
S19 In8 S8 102.12(14) 4_554 .
S14 In8 S8 112.75(15) . .
S17 In8 S8 110.78(15) . .
S18 In9 S17 108.44(13) . .
S18 In9 S9 108.23(14) . .
S17 In9 S9 110.00(15) . .
S18 In9 S15 111.16(15) . .
S17 In9 S15 109.19(15) . .
S9 In9 S15 109.79(12) . .
S18 In10 S19 110.98(13) . .
S18 In10 S16 113.95(15) . .
S19 In10 S16 97.81(14) . .
S18 In10 S10 109.91(15) . .
S19 In10 S10 111.42(13) . .
S16 In10 S10 112.30(14) . .
N2 Ni1 N1 77.9(4) . .
N2 Ni1 N6 95.9(4) . .
N1 Ni1 N6 91.0(4) . .
N2 Ni1 N4 96.0(4) . .
N1 Ni1 N4 171.3(5) . .
N6 Ni1 N4 95.8(4) . .
N2 Ni1 N3 89.5(4) . .
N1 Ni1 N3 95.1(5) . .
N6 Ni1 N3 172.6(4) . .
N4 Ni1 N3 78.5(5) . .
N2 Ni1 N5 174.0(5) . .
N1 Ni1 N5 98.5(5) . .
N6 Ni1 N5 79.2(5) . .
N4 Ni1 N5 88.1(4) . .
N3 Ni1 N5 95.6(5) . .
N7 Ni2 N9 92.6(8) . .
N7 Ni2 N10 167.9(10) . .
N9 Ni2 N10 81.4(10) . .
N7 Ni2 N12 91.1(8) . .
N9 Ni2 N12 173.2(9) . .
N10 Ni2 N12 96.0(10) . .
N7 Ni2 N11 97.2(11) . .
N9 Ni2 N11 94.8(9) . .
N10 Ni2 N11 93.8(10) . .
N12 Ni2 N11 79.1(9) . .
N7 Ni2 N8 80.1(9) . .
N9 Ni2 N8 93.5(7) . .
N10 Ni2 N8 89.8(7) . .
N12 Ni2 N8 92.8(8) . .
N11 Ni2 N8 171.4(8) . .
In2 S2 In1 104.45(14) . .
In3 S3 In1 104.78(15) . .
In4 S4 In1 105.08(14) . .
In2 S5 In5 104.54(15) . .
In2 S6 In3 109.49(14) . .
In2 S6 In6 108.13(14) . .
In3 S6 In6 109.46(13) . .
In7 S7 In4 109.21(13) . .
In7 S7 In2 109.09(14) . .
In4 S7 In2 108.68(15) . .
In3 S8 In8 108.60(17) . .
In9 S9 In4 108.25(15) . .
In9 S9 In3 109.26(14) . .
In4 S9 In3 109.43(13) . .
In4 S10 In10 107.52(14) . .
In6 S12 In5 106.01(16) . .
In7 S13 In5 105.44(16) . .
In6 S14 In8 105.75(16) . .
In7 S15 In6 109.68(14) . .
In7 S15 In9 109.92(14) . .
In6 S15 In9 110.00(16) . .
In7 S16 In10 106.67(15) . .
In9 S17 In8 105.69(14) . .
In9 S18 In10 106.19(14) . .
In8 S19 In10 111.37(17) 4 .
C1 N1 C5 117.5(13) . .
C1 N1 Ni1 125.1(10) . .
C5 N1 Ni1 117.2(10) . .
C6 N2 C10 118.1(12) . .
C6 N2 Ni1 126.3(9) . .
C10 N2 Ni1 115.6(9) . .
C11 N3 C15 116.5(15) . .
C11 N3 Ni1 128.5(12) . .
C15 N3 Ni1 114.8(11) . .
C20 N4 C16 118.7(12) . .
C20 N4 Ni1 116.0(9) . .
C16 N4 Ni1 125.0(9) . .
C25 N5 C21 118.5(14) . .
C25 N5 Ni1 114.8(10) . .
C21 N5 Ni1 126.6(13) . .
C26 N6 C30 117.6(13) . .
C26 N6 Ni1 127.8(10) . .
C30 N6 Ni1 114.6(9) . .
C36 N8 C40 121(2) . .
C36 N8 Ni2 129.9(17) . .
C40 N8 Ni2 108.7(16) . .
C60 N12 C56 115(2) . .
C60 N12 Ni2 117(2) . .
C56 N12 Ni2 126.3(16) . .
C65 N13 C61 115.5(19) . .
N1 C1 C2 122.9(13) . .
N1 C1 H1 118.5 . .
C2 C1 H1 118.5 . .
C3 C2 C1 117.9(15) . .
C3 C2 H2 121.0 . .
C1 C2 H2 121.0 . .
C2 C3 C4 120.2(16) . .
C2 C3 H3 119.9 . .
C4 C3 H3 119.9 . .
C3 C4 C5 118.0(14) . .
C3 C4 H4 121.0 . .
C5 C4 H4 121.0 . .
N1 C5 C4 123.2(14) . .
N1 C5 C10 114.9(13) . .
C4 C5 C10 121.8(13) . .
N2 C6 C7 123.5(15) . .
N2 C6 H6 118.3 . .
C7 C6 H6 118.3 . .
C6 C7 C8 119.0(17) . .
C6 C7 H7 120.5 . .
C8 C7 H7 120.5 . .
C7 C8 C9 118.9(14) . .
C7 C8 H8 120.5 . .
C9 C8 H8 120.5 . .
C10 C9 C8 121.0(15) . .
C10 C9 H9 119.5 . .
C8 C9 H9 119.5 . .
C9 C10 N2 119.5(15) . .
C9 C10 C5 126.7(14) . .
N2 C10 C5 113.8(11) . .
N3 C11 C12 126.5(18) . .
N3 C11 H11 116.7 . .
C12 C11 H11 116.7 . .
C11 C12 C13 116(2) . .
C11 C12 H12 121.8 . .
C13 C12 H12 121.8 . .
C14 C13 C12 121(2) . .
C14 C13 H13 119.5 . .
C12 C13 H13 119.5 . .
C13 C14 C15 119(2) . .
C13 C14 H14 120.7 . .
C15 C14 H14 120.7 . .
N3 C15 C14 120.6(18) . .
N3 C15 C20 115.9(15) . .
C14 C15 C20 123.5(16) . .
N4 C16 C17 121.9(14) . .
N4 C16 H16 119.0 . .
C17 C16 H16 119.0 . .
C16 C17 C18 120.4(16) . .
C16 C17 H17 119.8 . .
C18 C17 H17 119.8 . .
C19 C18 C17 116.6(15) . .
C19 C18 H18 121.7 . .
C17 C18 H18 121.7 . .
C18 C19 C20 121.5(16) . .
C18 C19 H19 119.2 . .
C20 C19 H19 119.2 . .
N4 C20 C19 120.8(15) . .
N4 C20 C15 114.0(13) . .
C19 C20 C15 124.9(15) . .
C22 C21 N5 124(2) . .
C22 C21 H21 117.9 . .
N5 C21 H21 117.9 . .
C23 C22 C21 119(2) . .
C23 C22 H22 120.7 . .
C21 C22 H22 120.7 . .
C22 C23 C24 121(2) . .
C22 C23 H23 119.3 . .
C24 C23 H23 119.3 . .
C23 C24 C25 116(2) . .
C23 C24 H24 122.0 . .
C25 C24 H24 122.0 . .
N5 C25 C24 121.2(17) . .
N5 C25 C30 117.2(12) . .
C24 C25 C30 121.5(16) . .
N6 C26 C27 123.9(16) . .
N6 C26 H26 118.1 . .
C27 C26 H26 118.1 . .
C26 C27 C28 118.4(18) . .
C26 C27 H27 120.8 . .
C28 C27 H27 120.8 . .
C27 C28 C29 118.5(17) . .
C27 C28 H28 120.7 . .
C29 C28 H28 120.7 . .
C30 C29 C28 120.2(17) . .
C30 C29 H29 119.9 . .
C28 C29 H29 119.9 . .
C29 C30 N6 121.2(16) . .
C29 C30 C25 124.6(16) . .
N6 C30 C25 114.1(12) . .
C31 N7 C35 112(2) . .
C31 N7 Ni2 130(2) . .
C35 N7 Ni2 117.9(19) . .
N7 C31 C32 129(3) . .
N7 C31 H31 115.5 . .
C32 C31 H31 115.5 . .
C31 C32 C33 112(3) . .
C31 C32 H32 124.1 . .
C33 C32 H32 124.1 . .
C34 C33 C32 124(3) . .
C34 C33 H33 117.9 . .
C32 C33 H33 117.9 . .
C35 C34 C33 111(3) . .
C35 C34 H34 124.5 . .
C33 C34 H34 124.5 . .
C34 C35 N7 130(3) . .
C34 C35 C40 119(3) . .
N7 C35 C40 110(2) . .
C37 C36 N8 127(3) . .
C37 C36 H36 116.6 . .
N8 C36 H36 116.6 . .
C36 C37 C38 119(3) . .
C36 C37 H37 120.4 . .
C38 C37 H37 120.4 . .
C37 C38 C39 120(4) . .
C37 C38 H38 120.1 . .
C39 C38 H38 120.0 . .
C40 C39 C38 112(3) . .
C40 C39 H39 123.9 . .
C38 C39 H39 123.9 . .
N8 C40 C35 122(2) . .
N8 C40 C39 120(3) . .
C35 C40 C39 117(3) . .
C45 N9 C41 120(3) . .
C45 N9 Ni2 115(2) . .
C41 N9 Ni2 125(2) . .
N9 C41 C42 114(3) . .
N9 C41 H41 123.0 . .
C42 C41 H41 123.0 . .
C43 C42 C41 119(3) . .
C43 C42 H42 120.7 . .
C41 C42 H42 120.7 . .
C44 C43 C42 125(3) . .
C44 C43 H43 117.7 . .
C42 C43 H43 117.7 . .
C43 C44 C45 110(3) . .
C43 C44 H44 124.8 . .
C45 C44 H44 124.8 . .
N9 C45 C44 131(3) . .
N9 C45 C50 121(3) . .
C44 C45 C50 109(3) . .
C46 N10 C50 126(2) . .
C46 N10 Ni2 122(2) . .
C50 N10 Ni2 111(2) . .
N10 C46 C47 120(3) . .
N10 C46 H46 120.0 . .
C47 C46 H46 119.9 . .
C48 C47 C46 112(3) . .
C48 C47 H47 124.2 . .
C46 C47 H47 124.2 . .
C47 C48 C49 132(4) . .
C47 C48 H48 114.1 . .
C49 C48 H48 114.0 . .
C48 C49 C50 112(3) . .
C48 C49 H49 123.8 . .
C50 C49 H49 123.7 . .
C49 C50 N10 116(3) . .
C49 C50 C45 131(4) . .
N10 C50 C45 112(3) . .
C51 N11 C55 128(3) . .
C51 N11 Ni2 120(2) . .
C55 N11 Ni2 110.3(19) . .
N11 C51 C52 118(3) . .
N11 C51 H51 121.0 . .
C52 C51 H51 121.0 . .
C51 C52 C53 125(3) . .
C51 C52 H52 117.4 . .
C53 C52 H52 117.4 . .
C52 C53 C54 114(3) . .
C52 C53 H53 122.9 . .
C54 C53 H53 122.9 . .
C53 C54 C55 119(3) . .
C53 C54 H54 120.7 . .
C55 C54 H54 120.7 . .
N11 C55 C60 122(2) . .
N11 C55 C54 115(3) . .
C60 C55 C54 123(2) . .
C57 C56 N12 124(2) . .
C57 C56 H56 118.1 . .
N12 C56 H56 118.1 . .
C56 C57 C58 114(3) . .
C56 C57 H57 122.8 . .
C58 C57 H57 122.8 . .
C59 C58 C57 125(3) . .
C59 C58 H58 117.6 . .
C57 C58 H58 117.6 . .
C58 C59 C60 113(3) . .
C58 C59 H59 123.7 . .
C60 C59 H59 123.7 . .
N12 C60 C59 128(3) . .
N12 C60 C55 111(2) . .
C59 C60 C55 121(2) . .
N13 C61 C62 119.3(16) . .
N13 C61 C61 118.8(11) . 7_656
C62 C61 C61 121.8(12) . 7_656
C63 C62 C61 121.2(17) . .
C63 C62 H62 119.4 . .
C61 C62 H62 119.4 . .
C64 C63 C62 119(2) . .
C64 C63 H63 120.6 . .
C62 C63 H63 120.6 . .
C63 C64 C65 119(2) . .
C63 C64 H64 120.6 . .
C65 C64 H64 120.6 . .
N13 C65 C64 125(2) . .
N13 C65 H65 117.6 . .
C64 C65 H65 117.6 . .

loop_
_geom_bond_atom_site_label_1
_geom_bond_atom_site_label_2
_geom_bond_distance
_geom_bond_site_symmetry_2
In1 S2 2.440(4) .
In1 S4 2.445(4) .
In1 S3 2.449(4) .
In1 S1 2.485(4) .
In2 S2 2.405(4) .
In2 S5 2.410(4) .
In2 S6 2.500(4) .
In2 S7 2.517(4) .
In3 S8 2.414(4) .
In3 S3 2.416(4) .
In3 S9 2.510(4) .
In3 S6 2.514(4) .
In4 S4 2.416(4) .
In4 S10 2.419(4) .
In4 S9 2.498(4) .
In4 S7 2.515(4) .
In5 S13 2.429(4) .
In5 S5 2.431(4) .
In5 S12 2.432(5) .
In5 S11 2.475(5) .
In6 S14 2.410(5) .
In6 S12 2.415(4) .
In6 S15 2.511(4) .
In6 S6 2.515(4) .
In7 S16 2.389(4) .
In7 S13 2.410(4) .
In7 S15 2.495(4) .
In7 S7 2.507(4) .
In8 S19 2.435(4) 4_554
In8 S14 2.450(5) .
In8 S17 2.459(4) .
In8 S8 2.465(4) .
In9 S18 2.413(4) .
In9 S17 2.419(4) .
In9 S9 2.497(4) .
In9 S15 2.515(4) .
In10 S18 2.449(4) .
In10 S19 2.452(4) .
In10 S16 2.455(4) .
In10 S10 2.465(4) .
Ni1 N2 2.058(10) .
Ni1 N1 2.061(11) .
Ni1 N6 2.068(11) .
Ni1 N4 2.082(10) .
Ni1 N3 2.086(12) .
Ni1 N5 2.087(11) .
Ni2 N7 1.990(17) .
Ni2 N9 2.07(2) .
Ni2 N10 2.068(19) .
Ni2 N12 2.07(2) .
Ni2 N11 2.08(2) .
Ni2 N8 2.124(16) .
S19 In8 2.435(4) 4
N1 C1 1.314(17) .
N1 C5 1.327(15) .
N2 C6 1.353(17) .
N2 C10 1.389(16) .
N3 C11 1.332(18) .
N3 C15 1.347(18) .
N4 C20 1.341(16) .
N4 C16 1.350(16) .
N5 C25 1.315(18) .
N5 C21 1.358(19) .
N6 C26 1.337(16) .
N6 C30 1.383(17) .
N8 C36 1.33(3) .
N8 C40 1.34(2) .
N12 C60 1.27(3) .
N12 C56 1.40(3) .
N13 C65 1.34(3) .
N13 C61 1.35(2) .
C1 C2 1.416(19) .
C1 H1 0.9400 .
C2 C3 1.33(2) .
C2 H2 0.9400 .
C3 C4 1.38(2) .
C3 H3 0.9400 .
C4 C5 1.377(19) .
C4 H4 0.9400 .
C5 C10 1.462(19) .
C6 C7 1.355(19) .
C6 H6 0.9400 .
C7 C8 1.36(2) .
C7 H7 0.9400 .
C8 C9 1.40(2) .
C8 H8 0.9400 .
C9 C10 1.358(18) .
C9 H9 0.9400 .
C11 C12 1.34(2) .
C11 H11 0.9400 .
C12 C13 1.36(3) .
C12 H12 0.9400 .
C13 C14 1.35(3) .
C13 H13 0.9400 .
C14 C15 1.40(2) .
C14 H14 0.9400 .
C15 C20 1.50(2) .
C16 C17 1.369(19) .
C16 H16 0.9400 .
C17 C18 1.39(2) .
C17 H17 0.9400 .
C18 C19 1.37(2) .
C18 H18 0.9400 .
C19 C20 1.38(2) .
C19 H19 0.9400 .
C21 C22 1.36(2) .
C21 H21 0.9400 .
C22 C23 1.33(3) .
C22 H22 0.9400 .
C23 C24 1.41(3) .
C23 H23 0.9400 .
C24 C25 1.45(2) .
C24 H24 0.9400 .
C25 C30 1.48(2) .
C26 C27 1.381(19) .
C26 H26 0.9400 .
C27 C28 1.39(2) .
C27 H27 0.9400 .
C28 C29 1.39(2) .
C28 H28 0.9400 .
C29 C30 1.373(19) .
C29 H29 0.9400 .
N7 C31 1.28(3) .
N7 C35 1.38(3) .
C31 C32 1.34(3) .
C31 H31 0.9400 .
C32 C33 1.43(4) .
C32 H32 0.9400 .
C33 C34 1.40(4) .
C33 H33 0.9400 .
C34 C35 1.30(3) .
C34 H34 0.9400 .
C35 C40 1.44(3) .
C36 C37 1.31(3) .
C36 H36 0.9400 .
C37 C38 1.37(4) .
C37 H37 0.9400 .
C38 C39 1.54(4) .
C38 H38 0.9400 .
C39 C40 1.51(3) .
C39 H39 0.9400 .
N9 C45 1.23(3) .
N9 C41 1.32(3) .
C41 C42 1.52(3) .
C41 H41 0.9400 .
C42 C43 1.34(3) .
C42 H42 0.9400 .
C43 C44 1.29(3) .
C43 H43 0.9400 .
C44 C45 1.44(4) .
C44 H44 0.9400 .
C45 C50 1.506(18) .
N10 C46 1.37(3) .
N10 C50 1.47(3) .
C46 C47 1.44(2) .
C46 H46 0.9400 .
C47 C48 1.43(2) .
C47 H47 0.9400 .
C48 C49 1.431(19) .
C48 H48 0.9400 .
C49 C50 1.46(2) .
C49 H49 0.9400 .
N11 C51 1.29(3) .
N11 C55 1.30(3) .
C51 C52 1.35(3) .
C51 H51 0.9400 .
C52 C53 1.38(3) .
C52 H52 0.9400 .
C53 C54 1.44(4) .
C53 H53 0.9400 .
C54 C55 1.51(3) .
C54 H54 0.9400 .
C55 C60 1.499(18) .
C56 C57 1.34(3) .
C56 H56 0.9400 .
C57 C58 1.41(3) .
C57 H57 0.9400 .
C58 C59 1.35(3) .
C58 H58 0.9400 .
C59 C60 1.39(3) .
C59 H59 0.9400 .
C61 C62 1.37(2) .
C61 C61 1.46(3) 7_656
C62 C63 1.36(2) .
C62 H62 0.9400 .
C63 C64 1.27(2) .
C63 H63 0.9400 .
C64 C65 1.35(3) .
C64 H64 0.9400 .
C65 H65 0.9400 .

loop_
_geom_torsion_atom_site_label_1
_geom_torsion_atom_site_label_2
_geom_torsion_atom_site_label_3
_geom_torsion_atom_site_label_4
_geom_torsion
_geom_torsion_site_symmetry_1
_geom_torsion_site_symmetry_4
S5 In2 S2 In1 -179.06(16) . .
S6 In2 S2 In1 59.43(18) . .
S7 In2 S2 In1 -61.91(18) . .
S4 In1 S2 In2 66.44(19) . .
S3 In1 S2 In2 -64.88(19) . .
S1 In1 S2 In2 -179.38(15) . .
S8 In3 S3 In1 -178.28(14) . .
S9 In3 S3 In1 60.75(16) . .
S6 In3 S3 In1 -59.51(16) . .
S2 In1 S3 In3 65.42(17) . .
S4 In1 S3 In3 -67.04(17) . .
S1 In1 S3 In3 174.61(13) . .
S10 In4 S4 In1 176.61(15) . .
S9 In4 S4 In1 -62.27(18) . .
S7 In4 S4 In1 58.72(19) . .
S2 In1 S4 In4 -64.66(19) . .
S3 In1 S4 In4 68.15(19) . .
S1 In1 S4 In4 -173.46(14) . .
S2 In2 S5 In5 179.47(16) . .
S6 In2 S5 In5 -59.88(19) . .
S7 In2 S5 In5 61.89(19) . .
S13 In5 S5 In2 -67.3(2) . .
S12 In5 S5 In2 64.7(2) . .
S11 In5 S5 In2 178.39(19) . .
S2 In2 S6 In3 -61.02(17) . .
S5 In2 S6 In3 179.50(13) . .
S7 In2 S6 In3 59.21(16) . .
S2 In2 S6 In6 179.79(13) . .
S5 In2 S6 In6 60.32(17) . .
S7 In2 S6 In6 -59.98(16) . .
S8 In3 S6 In2 -177.31(14) . .
S3 In3 S6 In2 60.73(16) . .
S9 In3 S6 In2 -58.77(16) . .
S8 In3 S6 In6 -58.95(18) . .
S3 In3 S6 In6 179.09(14) . .
S9 In3 S6 In6 59.59(17) . .
S14 In6 S6 In2 178.96(14) . .
S12 In6 S6 In2 -60.20(18) . .
S15 In6 S6 In2 60.18(17) . .
S14 In6 S6 In3 59.76(19) . .
S12 In6 S6 In3 -179.40(16) . .
S15 In6 S6 In3 -59.03(18) . .
S16 In7 S7 In4 -59.69(19) . .
S13 In7 S7 In4 179.57(16) . .
S15 In7 S7 In4 59.11(17) . .
S16 In7 S7 In2 -178.35(14) . .
S13 In7 S7 In2 60.91(19) . .
S15 In7 S7 In2 -59.55(17) . .
S4 In4 S7 In7 -179.24(14) . .
S10 In4 S7 In7 60.54(17) . .
S9 In4 S7 In7 -59.98(17) . .
S4 In4 S7 In2 -60.33(17) . .
S10 In4 S7 In2 179.46(13) . .
S9 In4 S7 In2 58.93(17) . .
S2 In2 S7 In7 -179.01(14) . .
S5 In2 S7 In7 -62.01(18) . .
S6 In2 S7 In7 60.12(17) . .
S2 In2 S7 In4 62.00(17) . .
S5 In2 S7 In4 179.00(15) . .
S6 In2 S7 In4 -58.87(17) . .
S3 In3 S8 In8 -179.77(14) . .
S9 In3 S8 In8 -58.78(19) . .
S6 In3 S8 In8 60.56(18) . .
S19 In8 S8 In3 -176.55(15) 4_554 .
S14 In8 S8 In3 -64.5(2) . .
S17 In8 S8 In3 63.9(2) . .
S18 In9 S9 In4 61.82(17) . .
S17 In9 S9 In4 -179.87(14) . .
S15 In9 S9 In4 -59.68(16) . .
S18 In9 S9 In3 -179.08(14) . .
S17 In9 S9 In3 -60.77(18) . .
S15 In9 S9 In3 59.42(18) . .
S4 In4 S9 In9 -179.96(13) . .
S10 In4 S9 In9 -58.66(17) . .
S7 In4 S9 In9 59.77(16) . .
S4 In4 S9 In3 61.05(18) . .
S10 In4 S9 In3 -177.64(14) . .
S7 In4 S9 In3 -59.22(18) . .
S8 In3 S9 In9 57.83(18) . .
S3 In3 S9 In9 -179.08(14) . .
S6 In3 S9 In9 -59.68(17) . .
S8 In3 S9 In4 176.19(15) . .
S3 In3 S9 In4 -60.72(18) . .
S6 In3 S9 In4 58.69(17) . .
S4 In4 S10 In10 178.15(15) . .
S9 In4 S10 In10 58.47(19) . .
S7 In4 S10 In10 -62.30(18) . .
S18 In10 S10 In4 -63.03(19) . .
S19 In10 S10 In4 173.52(15) . .
S16 In10 S10 In4 64.9(2) . .
S14 In6 S12 In5 -175.47(16) . .
S15 In6 S12 In5 -57.3(2) . .
S6 In6 S12 In5 62.29(19) . .
S13 In5 S12 In6 63.7(2) . .
S5 In5 S12 In6 -67.5(2) . .
S11 In5 S12 In6 -179.32(18) . .
S16 In7 S13 In5 177.53(17) . .
S15 In7 S13 In5 59.0(2) . .
S7 In7 S13 In5 -60.3(2) . .
S5 In5 S13 In7 66.6(2) . .
S12 In5 S13 In7 -64.4(2) . .
S11 In5 S13 In7 178.9(2) . .
S12 In6 S14 In8 -177.79(16) . .
S15 In6 S14 In8 61.99(19) . .
S6 In6 S14 In8 -57.99(19) . .
S19 In8 S14 In6 171.12(15) 4_554 .
S17 In8 S14 In6 -66.2(2) . .
S8 In8 S14 In6 60.8(2) . .
S16 In7 S15 In6 -177.72(15) . .
S13 In7 S15 In6 -58.10(19) . .
S7 In7 S15 In6 60.94(17) . .
S16 In7 S15 In9 61.22(17) . .
S13 In7 S15 In9 -179.16(14) . .
S7 In7 S15 In9 -60.12(16) . .
S14 In6 S15 In7 176.71(15) . .
S12 In6 S15 In7 57.08(19) . .
S6 In6 S15 In7 -61.64(18) . .
S14 In6 S15 In9 -62.28(18) . .
S12 In6 S15 In9 178.09(15) . .
S6 In6 S15 In9 59.37(18) . .
S18 In9 S15 In7 -58.70(17) . .
S17 In9 S15 In7 -178.30(14) . .
S9 In9 S15 In7 61.02(17) . .
S18 In9 S15 In6 -179.57(14) . .
S17 In9 S15 In6 60.83(18) . .
S9 In9 S15 In6 -59.85(18) . .
S13 In7 S16 In10 177.46(18) . .
S15 In7 S16 In10 -62.18(19) . .
S7 In7 S16 In10 57.4(2) . .
S18 In10 S16 In7 65.10(19) . .
S19 In10 S16 In7 -177.74(16) . .
S10 In10 S16 In7 -60.7(2) . .
S18 In9 S17 In8 -179.40(17) . .
S9 In9 S17 In8 62.4(2) . .
S15 In9 S17 In8 -58.1(2) . .
S19 In8 S17 In9 -177.77(16) 4_554 .
S14 In8 S17 In9 63.6(2) . .
S8 In8 S17 In9 -64.4(2) . .
S17 In9 S18 In10 175.39(17) . .
S9 In9 S18 In10 -65.30(19) . .
S15 In9 S18 In10 55.35(19) . .
S19 In10 S18 In9 -169.54(15) . .
S16 In10 S18 In9 -60.3(2) . .
S10 In10 S18 In9 66.76(19) . .
S18 In10 S19 In8 -86.34(19) . 4
S16 In10 S19 In8 154.23(17) . 4
S10 In10 S19 In8 36.5(2) . 4
N2 Ni1 N1 C1 -179.3(13) . .
N6 Ni1 N1 C1 -83.5(12) . .
N4 Ni1 N1 C1 135(3) . .
N3 Ni1 N1 C1 92.3(12) . .
N5 Ni1 N1 C1 -4.2(13) . .
N2 Ni1 N1 C5 5.9(10) . .
N6 Ni1 N1 C5 101.7(10) . .
N4 Ni1 N1 C5 -40(3) . .
N3 Ni1 N1 C5 -82.5(10) . .
N5 Ni1 N1 C5 -179.0(10) . .
N1 Ni1 N2 C6 178.2(12) . .
N6 Ni1 N2 C6 88.5(11) . .
N4 Ni1 N2 C6 -8.0(12) . .
N3 Ni1 N2 C6 -86.4(12) . .
N5 Ni1 N2 C6 125(4) . .
N1 Ni1 N2 C10 -1.8(9) . .
N6 Ni1 N2 C10 -91.5(9) . .
N4 Ni1 N2 C10 172.0(9) . .
N3 Ni1 N2 C10 93.6(10) . .
N5 Ni1 N2 C10 -55(5) . .
N2 Ni1 N3 C11 -76.1(13) . .
N1 Ni1 N3 C11 1.7(14) . .
N6 Ni1 N3 C11 147(3) . .
N4 Ni1 N3 C11 -172.3(14) . .
N5 Ni1 N3 C11 100.8(13) . .
N2 Ni1 N3 C15 98.3(11) . .
N1 Ni1 N3 C15 176.1(11) . .
N6 Ni1 N3 C15 -39(4) . .
N4 Ni1 N3 C15 2.1(10) . .
N5 Ni1 N3 C15 -84.8(11) . .
N2 Ni1 N4 C20 -95.2(10) . .
N1 Ni1 N4 C20 -50(3) . .
N6 Ni1 N4 C20 168.2(9) . .
N3 Ni1 N4 C20 -6.9(9) . .
N5 Ni1 N4 C20 89.3(10) . .
N2 Ni1 N4 C16 91.3(11) . .
N1 Ni1 N4 C16 136(3) . .
N6 Ni1 N4 C16 -5.3(11) . .
N3 Ni1 N4 C16 179.6(11) . .
N5 Ni1 N4 C16 -84.2(11) . .
N2 Ni1 N5 C25 -37(5) . .
N1 Ni1 N5 C25 -90.0(11) . .
N6 Ni1 N5 C25 -0.6(10) . .
N4 Ni1 N5 C25 95.7(11) . .
N3 Ni1 N5 C25 174.0(11) . .
N2 Ni1 N5 C21 145(4) . .
N1 Ni1 N5 C21 92.0(13) . .
N6 Ni1 N5 C21 -178.6(13) . .
N4 Ni1 N5 C21 -82.3(13) . .
N3 Ni1 N5 C21 -4.0(13) . .
N2 Ni1 N6 C26 -2.8(12) . .
N1 Ni1 N6 C26 -80.7(11) . .
N4 Ni1 N6 C26 93.9(11) . .
N3 Ni1 N6 C26 134(3) . .
N5 Ni1 N6 C26 -179.2(12) . .
N2 Ni1 N6 C30 175.6(9) . .
N1 Ni1 N6 C30 97.7(9) . .
N4 Ni1 N6 C30 -87.7(9) . .
N3 Ni1 N6 C30 -48(4) . .
N5 Ni1 N6 C30 -0.8(9) . .
N7 Ni2 N8 C36 -177(2) . .
N9 Ni2 N8 C36 91(2) . .
N10 Ni2 N8 C36 10(2) . .
N12 Ni2 N8 C36 -86(2) . .
N11 Ni2 N8 C36 -105(6) . .
N7 Ni2 N8 C40 -2.7(13) . .
N9 Ni2 N8 C40 -94.7(14) . .
N10 Ni2 N8 C40 -176.1(15) . .
N12 Ni2 N8 C40 88.0(14) . .
N11 Ni2 N8 C40 69(7) . .
N7 Ni2 N12 C60 -103(2) . .
N9 Ni2 N12 C60 20(8) . .
N10 Ni2 N12 C60 87(2) . .
N11 Ni2 N12 C60 -6(2) . .
N8 Ni2 N12 C60 177(2) . .
N7 Ni2 N12 C56 89(2) . .
N9 Ni2 N12 C56 -148(7) . .
N10 Ni2 N12 C56 -81(2) . .
N11 Ni2 N12 C56 -174(2) . .
N8 Ni2 N12 C56 9(2) . .
C5 N1 C1 C2 2(2) . .
Ni1 N1 C1 C2 -172.3(12) . .
N1 C1 C2 C3 0(3) . .
C1 C2 C3 C4 -4(3) . .
C2 C3 C4 C5 7(3) . .
C1 N1 C5 C4 0(2) . .
Ni1 N1 C5 C4 175.7(12) . .
C1 N1 C5 C10 176.0(13) . .
Ni1 N1 C5 C10 -8.7(16) . .
C3 C4 C5 N1 -5(2) . .
C3 C4 C5 C10 179.5(15) . .
C10 N2 C6 C7 0(2) . .
Ni1 N2 C6 C7 179.9(11) . .
N2 C6 C7 C8 2(2) . .
C6 C7 C8 C9 -1(3) . .
C7 C8 C9 C10 -2(3) . .
C8 C9 C10 N2 5(2) . .
C8 C9 C10 C5 -176.8(15) . .
C6 N2 C10 C9 -3(2) . .
Ni1 N2 C10 C9 176.8(11) . .
C6 N2 C10 C5 177.9(12) . .
Ni1 N2 C10 C5 -2.1(15) . .
N1 C5 C10 C9 -171.7(14) . .
C4 C5 C10 C9 4(2) . .
N1 C5 C10 N2 7.0(18) . .
C4 C5 C10 N2 -177.4(13) . .
C15 N3 C11 C12 2(3) . .
Ni1 N3 C11 C12 176.6(17) . .
N3 C11 C12 C13 -4(4) . .
C11 C12 C13 C14 6(4) . .
C12 C13 C14 C15 -7(4) . .
C11 N3 C15 C14 -3(2) . .
Ni1 N3 C15 C14 -178.3(14) . .
C11 N3 C15 C20 177.6(13) . .
Ni1 N3 C15 C20 2.5(17) . .
C13 C14 C15 N3 6(3) . .
C13 C14 C15 C20 -175(2) . .
C20 N4 C16 C17 2(2) . .
Ni1 N4 C16 C17 175.1(11) . .
N4 C16 C17 C18 -3(2) . .
C16 C17 C18 C19 4(3) . .
C17 C18 C19 C20 -4(3) . .
C16 N4 C20 C19 -2(2) . .
Ni1 N4 C20 C19 -176.2(11) . .
C16 N4 C20 C15 -176.1(12) . .
Ni1 N4 C20 C15 10.0(15) . .
C18 C19 C20 N4 4(2) . .
C18 C19 C20 C15 176.8(16) . .
N3 C15 C20 N4 -8.3(19) . .
C14 C15 C20 N4 172.5(17) . .
N3 C15 C20 C19 178.3(14) . .
C14 C15 C20 C19 -1(3) . .
C25 N5 C21 C22 -2(3) . .
Ni1 N5 C21 C22 176.0(14) . .
N5 C21 C22 C23 1(3) . .
C21 C22 C23 C24 -2(4) . .
C22 C23 C24 C25 3(3) . .
C21 N5 C25 C24 3(2) . .
Ni1 N5 C25 C24 -174.9(11) . .
C21 N5 C25 C30 180.0(12) . .
Ni1 N5 C25 C30 1.8(16) . .
C23 C24 C25 N5 -4(2) . .
C23 C24 C25 C30 179.6(16) . .
C30 N6 C26 C27 -2(2) . .
Ni1 N6 C26 C27 176.7(11) . .
N6 C26 C27 C28 -2(2) . .
C26 C27 C28 C29 3(2) . .
C27 C28 C29 C30 -2(2) . .
C28 C29 C30 N6 -2(2) . .
C28 C29 C30 C25 -178.6(13) . .
C26 N6 C30 C29 3.5(19) . .
Ni1 N6 C30 C29 -175.1(10) . .
C26 N6 C30 C25 -179.5(11) . .
Ni1 N6 C30 C25 1.9(14) . .
N5 C25 C30 C29 174.4(13) . .
C24 C25 C30 C29 -9(2) . .
N5 C25 C30 N6 -2.5(18) . .
C24 C25 C30 N6 174.2(13) . .
N9 Ni2 N7 C31 -85(3) . .
N10 Ni2 N7 C31 -144(4) . .
N12 Ni2 N7 C31 90(2) . .
N11 Ni2 N7 C31 11(3) . .
N8 Ni2 N7 C31 -178(3) . .
N9 Ni2 N7 C35 92.2(19) . .
N10 Ni2 N7 C35 32(5) . .
N12 Ni2 N7 C35 -93.5(19) . .
N11 Ni2 N7 C35 -172.6(18) . .
N8 Ni2 N7 C35 -0.9(18) . .
C35 N7 C31 C32 12(5) . .
Ni2 N7 C31 C32 -172(3) . .
N7 C31 C32 C33 -14(5) . .
C31 C32 C33 C34 5(5) . .
C32 C33 C34 C35 4(5) . .
C33 C34 C35 N7 -7(5) . .
C33 C34 C35 C40 172(2) . .
C31 N7 C35 C34 1(4) . .
Ni2 N7 C35 C34 -176(3) . .
C31 N7 C35 C40 -179(2) . .
Ni2 N7 C35 C40 4(3) . .
C40 N8 C36 C37 1(4) . .
Ni2 N8 C36 C37 174(2) . .
N8 C36 C37 C38 5(5) . .
C36 C37 C38 C39 -5(5) . .
C37 C38 C39 C40 -1(4) . .
C36 N8 C40 C35 -179(2) . .
Ni2 N8 C40 C35 6(3) . .
C36 N8 C40 C39 -7(3) . .
Ni2 N8 C40 C39 178.4(16) . .
C34 C35 C40 N8 173(2) . .
N7 C35 C40 N8 -7(3) . .
C34 C35 C40 C39 1(4) . .
N7 C35 C40 C39 -179.5(19) . .
C38 C39 C40 N8 6(3) . .
C38 C39 C40 C35 179(2) . .
N7 Ni2 N9 C45 -167(2) . .
N10 Ni2 N9 C45 3(2) . .
N12 Ni2 N9 C45 71(8) . .
N11 Ni2 N9 C45 96(2) . .
N8 Ni2 N9 C45 -86(2) . .
N7 Ni2 N9 C41 16(2) . .
N10 Ni2 N9 C41 -175(2) . .
N12 Ni2 N9 C41 -107(7) . .
N11 Ni2 N9 C41 -82(2) . .
N8 Ni2 N9 C41 96(2) . .
C45 N9 C41 C42 -3(4) . .
Ni2 N9 C41 C42 174.6(18) . .
N9 C41 C42 C43 12(4) . .
C41 C42 C43 C44 -18(6) . .
C42 C43 C44 C45 12(6) . .
C41 N9 C45 C44 -2(5) . .
Ni2 N9 C45 C44 -180(3) . .
C41 N9 C45 C50 176(3) . .
Ni2 N9 C45 C50 -2(4) . .
C43 C44 C45 N9 -2(6) . .
C43 C44 C45 C50 180(3) . .
N7 Ni2 N10 C46 -115(5) . .
N9 Ni2 N10 C46 -176(2) . .
N12 Ni2 N10 C46 10(2) . .
N11 Ni2 N10 C46 90(2) . .
N8 Ni2 N10 C46 -82(2) . .
N7 Ni2 N10 C50 58(5) . .
N9 Ni2 N10 C50 -3.2(17) . .
N12 Ni2 N10 C50 -176.8(17) . .
N11 Ni2 N10 C50 -97.4(18) . .
N8 Ni2 N10 C50 90.4(17) . .
C50 N10 C46 C47 0(5) . .
Ni2 N10 C46 C47 172(2) . .
N10 C46 C47 C48 -8(5) . .
C46 C47 C48 C49 14(6) . .
C47 C48 C49 C50 -9(6) . .
C48 C49 C50 N10 -1(4) . .
C48 C49 C50 C45 -170(3) . .
C46 N10 C50 C49 5(4) . .
Ni2 N10 C50 C49 -168(2) . .
C46 N10 C50 C45 176(3) . .
Ni2 N10 C50 C45 3(3) . .
N9 C45 C50 C49 168(3) . .
C44 C45 C50 C49 -13(5) . .
N9 C45 C50 N10 -1(4) . .
C44 C45 C50 N10 177(2) . .
N7 Ni2 N11 C51 -73(3) . .
N9 Ni2 N11 C51 20(3) . .
N10 Ni2 N11 C51 102(3) . .
N12 Ni2 N11 C51 -163(3) . .
N8 Ni2 N11 C51 -144(5) . .
N7 Ni2 N11 C55 92(3) . .
N9 Ni2 N11 C55 -175(3) . .
N10 Ni2 N11 C55 -94(3) . .
N12 Ni2 N11 C55 2(3) . .
N8 Ni2 N11 C55 21(8) . .
C55 N11 C51 C52 14(7) . .
Ni2 N11 C51 C52 176(3) . .
N11 C51 C52 C53 -7(7) . .
C51 C52 C53 C54 -3(7) . .
C52 C53 C54 C55 6(6) . .
C51 N11 C55 C60 166(4) . .
Ni2 N11 C55 C60 2(5) . .
C51 N11 C55 C54 -10(6) . .
Ni2 N11 C55 C54 -174(3) . .
C53 C54 C55 N11 0(6) . .
C53 C54 C55 C60 -176(4) . .
C60 N12 C56 C57 7(5) . .
Ni2 N12 C56 C57 175(2) . .
N12 C56 C57 C58 -1(5) . .
C56 C57 C58 C59 -7(6) . .
C57 C58 C59 C60 7(6) . .
C56 N12 C60 C59 -7(5) . .
Ni2 N12 C60 C59 -176(3) . .
C56 N12 C60 C55 177(3) . .
Ni2 N12 C60 C55 8(4) . .
C58 C59 C60 N12 0(6) . .
C58 C59 C60 C55 175(3) . .
N11 C55 C60 N12 -7(5) . .
C54 C55 C60 N12 168(3) . .
N11 C55 C60 C59 177(3) . .
C54 C55 C60 C59 -7(6) . .
C65 N13 C61 C62 -6(3) . .
C65 N13 C61 C61 178(2) . 7_656
N13 C61 C62 C63 -3(4) . .
C61 C61 C62 C63 173(3) 7_656 .
C61 C62 C63 C64 13(4) . .
C62 C63 C64 C65 -13(5) . .
C61 N13 C65 C64 6(4) . .
C63 C64 C65 N13 4(5) . .

loop_
_platon_squeeze_void_nr
_platon_squeeze_void_average_x
_platon_squeeze_void_average_y
_platon_squeeze_void_average_z
_platon_squeeze_void_volume
_platon_squeeze_void_count_electrons
1 0.000 0.013 0.250 34.4 1.5
2 0.000 -0.014 0.750 34.3 0.5
3 0.500 0.000 0.082 3587.5 151.3
4 0.022 0.117 0.952 20.1 1.9
5 0.978 0.117 0.547 20.2 1.2
6 0.120 0.182 0.730 15.6 1.1
7 0.880 0.182 0.770 15.6 0.8
8 0.000 0.500 0.190 3587.5 149.1
9 0.500 0.225 0.250 36.7 4.2
10 0.096 0.251 0.520 13.4 1.0
11 0.404 0.249 0.020 13.4 2.0
12 0.596 0.249 0.480 13.4 0.9
13 0.904 0.251 0.980 13.4 1.5
14 0.000 0.274 0.750 36.9 4.0
15 0.380 0.317 0.230 15.6 0.8
16 0.620 0.318 0.270 15.6 0.7
17 0.478 0.383 0.452 20.1 1.4
18 0.522 0.383 0.047 20.2 1.2
19 0.500 0.486 0.750 34.3 0.9
20 0.500 0.513 0.250 34.4 1.1
21 0.478 0.617 0.952 20.2 1.6
22 0.522 0.617 0.548 20.2 1.5
23 0.380 0.682 0.730 15.6 0.4
24 0.620 0.682 0.770 15.6 0.5
25 0.000 0.725 0.250 36.7 4.3
26 0.096 0.749 0.020 13.4 1.4
27 0.404 0.751 0.520 13.4 1.4
28 0.596 0.751 0.980 13.4 1.3
29 0.904 0.749 0.480 13.4 0.9
30 0.500 0.774 0.750 36.9 4.6
31 0.120 0.817 0.230 15.6 1.2
32 0.880 0.818 0.270 15.6 1.1
33 0.022 0.883 0.452 20.1 1.6
34 0.978 0.883 0.047 20.1 1.1
